data_4034381
loop_
_publ_author_name
'Dai, Tianzi'
'Li, Qunyi'
'Zhang, Xiaofei'
'Yang, Chunhao'

_publ_section_title
;
 Substituent-Oriented Synthesis of Substituted Pyrazoles/Chromeno[3,2-
 c]pyrazoles via Sequential Reactions of Chromones/3-Chlorochromones and
 Tosylhydrazones.
;
_journal_issue 9
_journal_name_full 'The Journal of organic chemistry'
_journal_page_first 5913
_journal_page_last 5921
_journal_paper_doi 10.1021/acs.joc.9b00282
_journal_volume 84
_journal_year 2019
_chemical_formula_moiety 'C16 H10 N2 O2'
_chemical_formula_sum 'C16 H10 N2 O2'
_chemical_formula_weight 262.26
_space_group_crystal_system trigonal
_space_group_IT_number 148
_space_group_name_Hall '-R 3'
_space_group_name_H-M_alt 'R -3 :H'
_atom_sites_solution_hydrogens geom
_atom_sites_solution_primary dual
_audit_creation_date 2018-10-22
_audit_creation_method
;
Olex2 1.2
(compiled 2018.05.29 svn.r3508 for OlexSys, GUI svn.r5506)
;
_cell_angle_alpha 90
_cell_angle_beta 90
_cell_angle_gamma 120
_cell_formula_units_Z 18
_cell_length_a 37.313(3)
_cell_length_b 37.313(3)
_cell_length_c 4.8514(5)
_cell_measurement_reflns_used 2642
_cell_measurement_temperature 297
_cell_measurement_theta_max 63.621
_cell_measurement_theta_min 2.368
_cell_volume 5849.5(9)
_computing_cell_refinement 'SAINT V8.38A (?, 2016)'
_computing_data_reduction 'SAINT V8.38A (?, 2016)'
_computing_molecular_graphics 'Olex2 (Dolomanov et al., 2009)'
_computing_publication_material 'Olex2 (Dolomanov et al., 2009)'
_computing_structure_refinement 'ShelXL (Sheldrick, 2015)'
_computing_structure_solution 'ShelXT (Sheldrick, 2015)'
_diffrn_ambient_temperature 297.01
_diffrn_measured_fraction_theta_full 0.976
_diffrn_measured_fraction_theta_max 0.976
_diffrn_measurement_device_type 'Bruker APEX-II CCD'
_diffrn_measurement_method '\f and \w scans'
_diffrn_radiation_type CuK\a
_diffrn_radiation_wavelength 1.54178
_diffrn_reflns_av_R_equivalents 0.0439
_diffrn_reflns_av_unetI/netI 0.0486
_diffrn_reflns_Laue_measured_fraction_full 0.976
_diffrn_reflns_Laue_measured_fraction_max 0.976
_diffrn_reflns_limit_h_max 43
_diffrn_reflns_limit_h_min -43
_diffrn_reflns_limit_k_max 35
_diffrn_reflns_limit_k_min -43
_diffrn_reflns_limit_l_max 5
_diffrn_reflns_limit_l_min -5
_diffrn_reflns_number 6587
_diffrn_reflns_point_group_measured_fraction_full 0.976
_diffrn_reflns_point_group_measured_fraction_max 0.976
_diffrn_reflns_theta_full 63.863
_diffrn_reflns_theta_max 63.863
_diffrn_reflns_theta_min 2.368
_diffrn_standards_number 0
_exptl_absorpt_coefficient_mu 0.738
_exptl_absorpt_correction_T_max 0.7524
_exptl_absorpt_correction_T_min 0.3928
_exptl_absorpt_correction_type multi-scan
_exptl_absorpt_process_details
'SADABS-2016/2 (Bruker,2016/2) was used for absorption correction. wR2(int) was 0.1104 before and 0.0739 after correction. The Ratio of minimum to maximum transmission is 0.5221. The \l/2 correction factor is Not present.'
_exptl_crystal_colour colourless
_exptl_crystal_colour_primary colourless
_exptl_crystal_density_diffrn 1.340
_exptl_crystal_description needle
_exptl_crystal_F_000 2448
_exptl_crystal_size_max 0.08
_exptl_crystal_size_mid 0.05
_exptl_crystal_size_min 0.03
_platon_squeeze_details
;
TITL 20181002-d1015_0m_a.res in R-3
CELL   37.3140   37.3140    4.8514     90.00     90.00    120.00
SPGR R-3
# Solvent Accessible Volume =       330
# Electrons Found in S.A.V. =        93
# Note: Atoms in Void as Cxxx and Qxxx all others
C101 1.000 1.000 0.500 !       1.65 eA-3
C102 1.001 0.999 0.127 !       1.35 eA-3
Q103 0.619 0.983 0.927 !       0.53 eA-3
Q104 0.957 0.968 0.131 !       0.51 eA-3
;
_refine_diff_density_max 0.401
_refine_diff_density_min -0.324
_refine_diff_density_rms 0.052
_refine_ls_extinction_method none
_refine_ls_goodness_of_fit_ref 1.048
_refine_ls_hydrogen_treatment constr
_refine_ls_matrix_type full
_refine_ls_number_parameters 181
_refine_ls_number_reflns 2111
_refine_ls_number_restraints 0
_refine_ls_restrained_S_all 1.048
_refine_ls_R_factor_all 0.1248
_refine_ls_R_factor_gt 0.0808
_refine_ls_shift/su_max 0.000
_refine_ls_shift/su_mean 0.000
_refine_ls_structure_factor_coef Fsqd
_refine_ls_weighting_details 'w=1/[\s^2^(Fo^2^)+(0.0920P)^2^+9.0727P] where P=(Fo^2^+2Fc^2^)/3'
_refine_ls_weighting_scheme calc
_refine_ls_wR_factor_gt 0.1945
_refine_ls_wR_factor_ref 0.2233
_reflns_Friedel_coverage 0.000
_reflns_number_gt 1229
_reflns_number_total 2111
_reflns_threshold_expression 'I > 2\s(I)'
_cod_data_source_file jo9b00282_si_003.cif
_cod_data_source_block 20181002-d1015_0m_sq
_cod_original_cell_volume 5849.6(12)
_cod_original_sg_symbol_H-M 'R -3'
_cod_database_code 4034381
_shelx_shelxl_version_number 2014/7
_shelx_space_group_comment
;
The symmetry employed for this shelxl refinement is uniquely defined
by the following loop, which should always be used as a source of
symmetry information in preference to the above space-group names.
They are only intended as comments.
;
_shelx_estimated_absorpt_t_max 0.978
_shelx_estimated_absorpt_t_min 0.943
_olex2_refinement_description
;
1. Fixed Uiso
 At 1.2 times of:
  All C(H) groups, All N(H) groups
2.a Aromatic/amide H refined with riding coordinates:
 N2(H2), C15(H15), C12(H12), C14(H14), C13(H13), C1(H1), C5(H5), C4(H4),
 C3(H3), C2(H2A)
;
_platon_squeeze_void_probe_radius 1.20
_olex2_submission_special_instructions 'No special instructions were received'

loop_
_space_group_symop_operation_xyz
'x, y, z'
'-y, x-y, z'
'-x+y, -x, z'
'x+2/3, y+1/3, z+1/3'
'-y+2/3, x-y+1/3, z+1/3'
'-x+y+2/3, -x+1/3, z+1/3'
'x+1/3, y+2/3, z+2/3'
'-y+1/3, x-y+2/3, z+2/3'
'-x+y+1/3, -x+2/3, z+2/3'
'-x, -y, -z'
'y, -x+y, -z'
'x-y, x, -z'
'-x+2/3, -y+1/3, -z+1/3'
'y+2/3, -x+y+1/3, -z+1/3'
'x-y+2/3, x+1/3, -z+1/3'
'-x+1/3, -y+2/3, -z+2/3'
'y+1/3, -x+y+2/3, -z+2/3'
'x-y+1/3, x+2/3, -z+2/3'

loop_
_atom_site_label
_atom_site_type_symbol
_atom_site_fract_x
_atom_site_fract_y
_atom_site_fract_z
_atom_site_U_iso_or_equiv
_atom_site_adp_type
_atom_site_occupancy
_atom_site_site_symmetry_order
_atom_site_calc_flag
_atom_site_refinement_flags_posn
O1 O 0.47848(9) 0.36313(8) 0.7927(6) 0.0787(9) Uani 1 1 d .
O2 O 0.45234(11) 0.44719(10) 1.1771(7) 0.1047(12) Uani 1 1 d .
N2 N 0.51754(12) 0.46969(11) 0.7359(8) 0.0914(12) Uani 1 1 d .
H2 H 0.5187 0.4927 0.7775 0.110 Uiso 1 1 calc R
N1 N 0.54174(12) 0.46582(12) 0.5471(8) 0.0894(12) Uani 1 1 d .
C16 C 0.44894(13) 0.35080(13) 0.9972(8) 0.0720(11) Uani 1 1 d .
C11 C 0.43872(13) 0.37798(13) 1.1255(8) 0.0746(11) Uani 1 1 d .
C8 C 0.49864(13) 0.40434(13) 0.7292(8) 0.0744(11) Uani 1 1 d .
C9 C 0.49069(13) 0.43227(13) 0.8540(9) 0.0776(12) Uani 1 1 d .
C10 C 0.46022(13) 0.42251(14) 1.0592(9) 0.0801(12) Uani 1 1 d .
C7 C 0.53040(14) 0.42536(14) 0.5370(9) 0.0783(12) Uani 1 1 d .
C15 C 0.42911(15) 0.30911(14) 1.0661(9) 0.0834(13) Uani 1 1 d .
H15 H 0.4360 0.2913 0.9765 0.100 Uiso 1 1 calc R
C12 C 0.40774(14) 0.36155(15) 1.3269(9) 0.0837(13) Uani 1 1 d .
H12 H 0.4003 0.3790 1.4158 0.100 Uiso 1 1 calc R
C14 C 0.39938(16) 0.29435(15) 1.2667(10) 0.0903(14) Uani 1 1 d .
H14 H 0.3866 0.2666 1.3166 0.108 Uiso 1 1 calc R
C13 C 0.38802(14) 0.32032(15) 1.3966(10) 0.0877(14) Uani 1 1 d .
H13 H 0.3673 0.3099 1.5294 0.105 Uiso 1 1 calc R
C6 C 0.55195(14) 0.41158(15) 0.3500(8) 0.0794(12) Uani 1 1 d .
C1 C 0.54324(16) 0.37124(16) 0.3488(9) 0.0918(14) Uani 1 1 d .
H1 H 0.5229 0.3522 0.4661 0.110 Uiso 1 1 calc R
C5 C 0.58198(15) 0.43966(16) 0.1684(9) 0.0958(15) Uani 1 1 d .
H5 H 0.5881 0.4671 0.1650 0.115 Uiso 1 1 calc R
C4 C 0.60254(18) 0.4268(2) -0.0053(11) 0.1113(18) Uani 1 1 d .
H4 H 0.6226 0.4457 -0.1247 0.134 Uiso 1 1 calc R
C3 C 0.59353(19) 0.3864(2) -0.0031(11) 0.115(2) Uani 1 1 d .
H3 H 0.6072 0.3779 -0.1230 0.138 Uiso 1 1 calc R
C2 C 0.56417(18) 0.35835(19) 0.1763(11) 0.1064(17) Uani 1 1 d .
H2A H 0.5585 0.3311 0.1812 0.128 Uiso 1 1 calc R

loop_
_atom_site_aniso_label
_atom_site_aniso_U_11
_atom_site_aniso_U_22
_atom_site_aniso_U_33
_atom_site_aniso_U_23
_atom_site_aniso_U_13
_atom_site_aniso_U_12
O1 0.082(2) 0.0629(18) 0.0867(19) -0.0068(14) 0.0008(15) 0.0331(16)
O2 0.102(3) 0.070(2) 0.137(3) -0.0054(18) 0.037(2) 0.0390(19)
N2 0.089(3) 0.065(2) 0.113(3) -0.004(2) 0.018(2) 0.033(2)
N1 0.085(3) 0.077(3) 0.098(3) -0.005(2) 0.010(2) 0.035(2)
C16 0.070(3) 0.067(3) 0.077(3) -0.006(2) -0.004(2) 0.033(2)
C11 0.068(3) 0.071(3) 0.080(3) -0.004(2) -0.002(2) 0.031(2)
C8 0.074(3) 0.070(3) 0.076(3) -0.007(2) -0.003(2) 0.033(2)
C9 0.074(3) 0.060(3) 0.092(3) -0.005(2) 0.004(2) 0.029(2)
C10 0.069(3) 0.078(3) 0.089(3) -0.009(2) 0.002(2) 0.033(2)
C7 0.075(3) 0.074(3) 0.080(3) -0.007(2) -0.002(2) 0.033(2)
C15 0.088(3) 0.072(3) 0.092(3) -0.004(2) -0.002(3) 0.040(3)
C12 0.075(3) 0.081(3) 0.089(3) -0.008(2) 0.000(2) 0.034(3)
C14 0.091(3) 0.071(3) 0.100(3) 0.002(3) -0.001(3) 0.035(3)
C13 0.073(3) 0.080(3) 0.095(3) 0.004(3) 0.004(2) 0.027(3)
C6 0.071(3) 0.085(3) 0.076(3) -0.011(2) -0.007(2) 0.035(3)
C1 0.095(4) 0.094(4) 0.084(3) -0.011(3) 0.003(3) 0.045(3)
C5 0.085(3) 0.103(4) 0.092(3) -0.007(3) 0.006(3) 0.041(3)
C4 0.094(4) 0.131(5) 0.102(4) -0.007(4) 0.013(3) 0.050(4)
C3 0.114(5) 0.150(6) 0.092(4) -0.023(4) 0.006(3) 0.073(5)
C2 0.116(4) 0.113(4) 0.097(4) -0.021(3) -0.005(3) 0.063(4)

loop_
_atom_type_symbol
_atom_type_description
_atom_type_scat_dispersion_real
_atom_type_scat_dispersion_imag
_atom_type_scat_source
C C 0.0181 0.0091 'International Tables Vol C Tables 4.2.6.8 and 6.1.1.4'
H H 0.0000 0.0000 'International Tables Vol C Tables 4.2.6.8 and 6.1.1.4'
N N 0.0311 0.0180 'International Tables Vol C Tables 4.2.6.8 and 6.1.1.4'
O O 0.0492 0.0322 'International Tables Vol C Tables 4.2.6.8 and 6.1.1.4'

loop_
_geom_angle_atom_site_label_1
_geom_angle_atom_site_label_2
_geom_angle_atom_site_label_3
_geom_angle
C8 O1 C16 115.8(3)
N1 N2 H2 124.3
N1 N2 C9 111.3(4)
C9 N2 H2 124.3
N2 N1 C7 107.1(4)
O1 C16 C11 122.8(4)
O1 C16 C15 115.8(4)
C15 C16 C11 121.4(4)
C16 C11 C10 121.9(4)
C16 C11 C12 117.3(4)
C12 C11 C10 120.7(4)
O1 C8 C7 128.0(4)
C9 C8 O1 123.6(4)
C9 C8 C7 108.4(4)
N2 C9 C10 129.8(4)
C8 C9 N2 105.4(4)
C8 C9 C10 124.8(4)
O2 C10 C11 122.6(4)
O2 C10 C9 126.4(4)
C9 C10 C11 111.0(4)
N1 C7 C8 107.8(4)
N1 C7 C6 119.7(4)
C8 C7 C6 132.5(4)
C16 C15 H15 120.2
C14 C15 C16 119.5(4)
C14 C15 H15 120.2
C11 C12 H12 119.2
C13 C12 C11 121.6(5)
C13 C12 H12 119.2
C15 C14 H14 119.6
C15 C14 C13 120.8(4)
C13 C14 H14 119.6
C12 C13 C14 119.4(4)
C12 C13 H13 120.3
C14 C13 H13 120.3
C1 C6 C7 121.1(4)
C1 C6 C5 118.7(5)
C5 C6 C7 120.1(4)
C6 C1 H1 119.4
C6 C1 C2 121.2(5)
C2 C1 H1 119.4
C6 C5 H5 119.9
C4 C5 C6 120.2(5)
C4 C5 H5 119.9
C5 C4 H4 119.8
C3 C4 C5 120.3(6)
C3 C4 H4 119.8
C4 C3 H3 119.8
C4 C3 C2 120.3(5)
C2 C3 H3 119.8
C1 C2 H2A 120.4
C3 C2 C1 119.2(6)
C3 C2 H2A 120.4

loop_
_geom_bond_atom_site_label_1
_geom_bond_atom_site_label_2
_geom_bond_distance
O1 C16 1.380(5)
O1 C8 1.367(5)
O2 C10 1.238(5)
N2 H2 0.8600
N2 N1 1.344(5)
N2 C9 1.372(5)
N1 C7 1.350(5)
C16 C11 1.396(5)
C16 C15 1.389(6)
C11 C10 1.475(6)
C11 C12 1.399(6)
C8 C9 1.360(6)
C8 C7 1.400(6)
C9 C10 1.415(6)
C7 C6 1.465(6)
C15 H15 0.9300
C15 C14 1.368(6)
C12 H12 0.9300
C12 C13 1.375(6)
C14 H14 0.9300
C14 C13 1.388(6)
C13 H13 0.9300
C6 C1 1.372(6)
C6 C5 1.398(6)
C1 H1 0.9300
C1 C2 1.385(6)
C5 H5 0.9300
C5 C4 1.376(7)
C4 H4 0.9300
C4 C3 1.371(8)
C3 H3 0.9300
C3 C2 1.381(7)
C2 H2A 0.9300

loop_
_platon_squeeze_void_nr
_platon_squeeze_void_average_x
_platon_squeeze_void_average_y
_platon_squeeze_void_average_z
_platon_squeeze_void_volume
_platon_squeeze_void_count_electrons
_platon_squeeze_void_content
1 0.000 0.000 -0.011 110 31 ' '
2 0.333 0.667 0.604 110 31 ' '
3 0.667 0.333 0.271 110 31 ' '
